data_2010223
loop_
_publ_author_name
'Rodier, N.'
'Rideau, O.'
'Robert, J.-M.'
'Le Baut, G.'

_publ_section_title <i>N</i>^2^-(4,6-Dim\'ethylpyrid-2-yl)-<i>N</i>^1^-m\'ethylpyrazine-2-carboxamidine
_journal_issue 11
_journal_name_full 'Acta Crystallographica Section C'
_journal_page_first 1760
_journal_page_last 1762
_journal_paper_doi 10.1107/S0108270194001411
_journal_volume 50
_journal_year 1994
_chemical_formula_moiety 'C13 H15 N5'
_chemical_formula_sum 'C13 H15 N5'
_chemical_formula_weight 241.3
_space_group_IT_number 14
_symmetry_cell_setting monoclinic
_symmetry_space_group_name_Hall '-P 2yn'
_symmetry_space_group_name_H-M 'P 1 21/n 1'
_atom_type_scat_source IntTabIV
_cell_angle_alpha 90.
_cell_angle_beta 102.16(2)
_cell_angle_gamma 90.
_cell_formula_units_Z 4
_cell_length_a 11.335(2)
_cell_length_b 7.418(2)
_cell_length_c 15.424(3)
_cell_measurement_reflns_used 25
_cell_measurement_temperature 273
_cell_measurement_theta_max 14.34
_cell_measurement_theta_min 7.47
_cell_volume 1267.8(5)
_diffrn_measurement_device 'Enraf-Nonius CAD-4'
_diffrn_measurement_method \q/2\q
_diffrn_radiation_type MoK\a
_diffrn_radiation_wavelength 0.7107
_diffrn_reflns_limit_h_max 13
_diffrn_reflns_limit_h_min 0
_diffrn_reflns_limit_k_max 9
_diffrn_reflns_limit_k_min 0
_diffrn_reflns_limit_l_max 18
_diffrn_reflns_limit_l_min -19
_diffrn_reflns_number 2473
_diffrn_reflns_theta_max 26
_diffrn_standards_decay_% n\'egligeable
_diffrn_standards_interval_time 120
_diffrn_standards_number 3
_exptl_absorpt_coefficient_mu 0.076
_exptl_absorpt_correction_type none
_exptl_crystal_colour jaune
_exptl_crystal_density_diffrn 1.264
_exptl_crystal_description 'prisme hexagonal irr\'egulier'
_exptl_crystal_size_max 0.45
_exptl_crystal_size_mid 0.38
_exptl_crystal_size_min 0.30
_refine_diff_density_max 0.20(3)
_refine_diff_density_min -0.14(3)
_refine_ls_extinction_coef 'g = 6.1(4)E-7'
_refine_ls_extinction_method 'Stout & Jensen (1968)'
_refine_ls_goodness_of_fit_obs 1.239
_refine_ls_hydrogen_treatment refxyz
_refine_ls_number_parameters 200
_refine_ls_number_reflns 1678
_refine_ls_R_factor_obs 0.041
_refine_ls_shift/esd_max 0.04
_refine_ls_structure_factor_coef F
_refine_ls_weighting_details 'w = 1/({[F^2^ + 2F\s(F)]^1/2^-F}^2^ + 3)'
_refine_ls_weighting_scheme calc
_refine_ls_wR_factor_obs 0.039
_reflns_number_observed 1678
_reflns_number_total 2473
_reflns_observed_criterion I>=3\s(I)
_cod_data_source_file pa1090.cif
_cod_data_source_block pa1090_structure_1_of_1
_cod_depositor_comments
;
The following automatic conversions were performed:

'_refine_ls_weighting_scheme' value '1/({[F^2^ + 2F\s(F)]^1/2^-F}^2^
+ 3)' was changed to 'calc'. New tag '_refine_ls_weighting_details'
was created. The value of the new tag was set to 'w = 1/({[F^2^ +
2F\s(F)]^1/2^-F}^2^ + 3)'.

Automatic conversion script
Id: cif_fix_values 3143 2015-03-26 13:38:13Z robertas 
;
_cod_original_cell_volume 1267.8(9)
_cod_original_sg_symbol_H-M 'P 21/n'
_cod_database_code 2010223

loop_
_symmetry_equiv_pos_as_xyz
x,y,z
1/2+x,1/2-y,1/2+z
-x,-y,-z
1/2-x,1/2+y,1/2-z

loop_
_atom_site_label
_atom_site_fract_x
_atom_site_fract_y
_atom_site_fract_z
_atom_site_U_iso_or_equiv
N(1) .53560(10) .4799(3) .81970(10) .0390(5)
C(2) .4919(2) .3264(3) .77940(10) .0374(5)
C(3) .3791(2) .2583(3) .78530(10) .0436(6)
C(4) .3108(2) .3451(3) .83630(10) .0424(6)
C(5) .3575(2) .5023(3) .87880(10) .0462(6)
C(6) .4683(2) .5666(3) .86890(10) .0434(6)
N(7) .55430(10) .2432(3) .72180(10) .0426(5)
C(8) .6645(2) .1898(3) .74470(10) .0369(5)
C(9) .7376(2) .1755(3) .83750(10) .0369(5)
N(10) .6797(2) .1341(3) .90190(10) .0488(5)
C(11) .7471(2) .1227(3) .98460(10) .0493(6)
C(12) .8684(2) .1512(4) 1.0021(2) .0522(6)
N(13) .9271(2) .1903(3) .93740(10) .0600(6)
C(14) .8599(2) .2004(3) .85540(10) .0457(6)
C(15) .1890(2) .2740(4) .8445(2) .0647(8)
C(16) .5179(2) .7418(4) .9105(2) .0688(8)
N(17) .7223(2) .1336(3) .68190(10) .0439(5)
C(18) .6635(2) .1404(4) .58890(10) .0527(6)
H(3) .353(2) .149(4) .752(2) 4.4
H(5) .310(2) .573(4) .917(2) 4.7
H(11) .709(2) .093(4) 1.026(2) 5.0
H(12) .921(2) .147(4) 1.065(2) 5.3
H(14) .901(2) .232(4) .810(2) 4.6
H(15) .158(3) .185(4) .803(2) 6.6
H'(15) .188(3) .245(5) .902(2) 6.6
H"(15) .130(3) .363(4) .836(2) 6.6
H(16a) .596 .756 .913 7.2
H'(16a) .473 .840 .876 7.2
H"(16a) .497 .763 .974 7.2
H(16b) .560 .813 .865 7.2
H'(16b) .601 .718 .960 7.2
H"(16b) .453 .826 .916 7.2
H17 .799(2) .086(4) .696(2) 4.5
H18 .585(2) .077(4) .579(2) 5.4
H'(18) .650(2) .269(4) .567(2) 5.4
H"(18) .717(2) .082(4) .554(2) 5.4

loop_
_geom_angle_atom_site_label_1
_geom_angle_atom_site_label_2
_geom_angle_atom_site_label_3
_geom_angle
_geom_angle_publ_flag
C(5) C(4) C(15) 121.3(2) yes
C(4) C(5) C(6) 120.3(2) yes
N(1) C(6) C(5) 122.2(2) yes
N(1) C(6) C(16) 116.6(2) yes
C(5) C(6) C(16) 121.2(2) yes
C(2) N(7) C(8) 123.8(2) yes
N(7) C(8) C(9) 126.4(2) yes
N(7) C(8) N(17) 119.3(2) yes
C(9) C(8) N(17) 114.2(2) yes
C(8) C(9) N(10) 117.8(2) yes
C(8) C(9) C(14) 121.1(2) yes
N(10) C(9) C(14) 121.1(2) yes
C(9) N(10) C(11) 116.8(2) yes
N(10) C(11) C(12) 121.7(2) yes
C(11) C(12) N(13) 121.6(2) yes
C(12) N(13) C(14) 116.3(2) yes
C(9) C(14) N(13) 122.4(2) yes
C(8) N(17) C(18) 120.6(2) yes
C(2) N(1) C(6) 118.0(2) yes
N(1) C(2) C(3) 122.1(2) yes
N(1) C(2) N(7) 119.0(2) yes
C(3) C(2) N(7) 118.5(2) yes
C(2) C(3) C(4) 120.1(2) yes
C(3) C(4) C(5) 117.3(2) yes
C(3) C(4) C(15) 121.3(2) yes

loop_
_geom_bond_atom_site_label_1
_geom_bond_atom_site_label_2
_geom_bond_site_symmetry_1
_geom_bond_site_symmetry_2
_geom_bond_distance
_geom_bond_publ_flag
N(1) C(2) . . 1.341(3) yes
N(1) C(6) . . 1.347(3) yes
C(2) C(3) . . 1.395(3) yes
C(2) N(7) . . 1.392(3) yes
C(3) C(4) . . 1.375(3) yes
C(4) C(5) . . 1.387(3) yes
C(4) C(15) . . 1.508(3) yes
C(5) C(6) . . 1.381(3) yes
C(6) C(16) . . 1.505(4) yes
N(7) C(8) . . 1.286(2) yes
C(8) C(9) . . 1.499(3) yes
C(8) N(17) . . 1.346(3) yes
C(9) N(10) . . 1.337(3) yes
C(9) C(14) . . 1.368(3) yes
N(10) C(11) . . 1.345(3) yes
C(11) C(12) . . 1.362(3) yes
C(12) N(13) . . 1.343(3) yes
N(13) C(14) . . 1.335(3) yes
N(17) C(18) . . 1.449(3) yes
C(3) H(3) . . 0.97(3) no
C(5) H(5) . . 1.02(3) no
C(11) H(11) . . 0.87(3) no
C(12) H(12) . . 1.03(3) no
C(14) H(14) . . 0.95(3) no
C(15) H(15) . . 0.94(3) no
C(15) H'(15) . . 0.92(3) no
C(15) H"(15) . . 0.93(3) no
C(16) H(16a) . . 0.89 no
C(16) H'(16a) . . 0.98 no
C(16) H"(16a) . . 1.07 no
C(16) H(16b) . . 1.06 no
C(16) H'(16b) . . 1.10 no
C(16) H"(16b) . . 0.98 no
N(17) H(17) . . 0.92(3) no
C(18) H(18) . . 0.99(3) no
C(18) H'(18) . . 1.01(3) no
C(18) H"(18) . . 0.99(3) no

loop_
_geom_torsion_atom_site_label_1
_geom_torsion_atom_site_label_2
_geom_torsion_atom_site_label_3
_geom_torsion_atom_site_label_4
_geom_torsion
_geom_torsion_publ_flag
N(1) C(2) C(3) C(4) -2.6(3) no
C(2) C(3) C(4) C(5) 1.6(3) no
C(3) C(4) C(5) C(6) 0.1(3) no
C(4) C(5) C(6) N(1) -1.0(3) no
C(5) C(6) N(1) C(2) 0.0(4) no
C(6) N(1) C(2) C(3) 1.7(3) no
C(9) N(10) C(11) C(12) -0.3(4) no
N(10) C(11) C(12) N(13) -0.7(4) no
C(11) C(12) N(13) C(14) 0.3(4) no
C(12) N(13) C(14) C(9) 1.0(4) no
N(13) C(14) C(9) N(10) -2.1(4) no
C(14) C(9) N(10) C(11) 1.6(3) no
C(6) N(1) C(2) N(7) 174.2(2) no
C(2) N(1) C(6) C(16) -177.9(2) no
N(1) C(2) N(7) C(8) 58.7(3) no
C(2) C(3) C(4) C(15) -179.5(2) no
C(2) N(7) C(8) C(9) 11.7(4) no
C(2) N(7) C(8) N(17) -170.9(2) no
N(7) C(8) C(9) N(10) 32.2(3) no
N(17) C(8) C(9) N(10) -145.2(2) no
N(7) C(8) N(17) C(18) 2.8 no
C(9) C(8) N(17) C(18) -179.6(2) no
C(8) C(9) N(10) C(11) -179.7(2) no
